data_2240752
loop_
_publ_author_name
'McDonald, Kyle J.'
'Desikan, Vasumathi'
'Golen, James A.'
'Manke, David R.'

_publ_section_title
;
 Crystal structure of 4-amino-2,6-dichlorophenol
;
_journal_coeditor_code FF2137
_journal_issue 6
_journal_name_full 'Acta Crystallographica Section E'
_journal_page_first o406
_journal_paper_doi 10.1107/S2056989015009172
_journal_volume 71
_journal_year 2015
_chemical_formula_iupac 'C6 H5 Cl2 N O'
_chemical_formula_moiety 'C6 H5 Cl2 N O'
_chemical_formula_sum 'C6 H5 Cl2 N O'
_chemical_formula_weight 178.02
_chemical_name_systematic 4-Amino-2,6-dichlorophenol
_space_group_crystal_system monoclinic
_space_group_IT_number 14
_space_group_name_Hall '-P 2yn'
_space_group_name_H-M_alt 'P 1 21/n 1'
_symmetry_space_group_name_Hall '-P 2yn'
_symmetry_space_group_name_H-M 'P 1 21/n 1'
_audit_creation_method
;
Olex2 1.2
(compiled 2015.01.26 svn.r3150 for OlexSys, GUI svn.r4998)
;
_cell_angle_alpha 90
_cell_angle_beta 96.760(5)
_cell_angle_gamma 90
_cell_formula_units_Z 4
_cell_length_a 4.6064(5)
_cell_length_b 11.7569(12)
_cell_length_c 13.2291(13)
_cell_measurement_reflns_used 5198
_cell_measurement_temperature 120.15
_cell_measurement_theta_max 72.17
_cell_measurement_theta_min 5.05
_cell_volume 711.47(13)
_computing_cell_refinement
;
SAINT (Bruker, 2014)
;
_computing_data_collection
;
APEX2 (Bruker, 2014)
;
_computing_data_reduction
;
SAINT (Bruker, 2014)
;
_computing_molecular_graphics
;
OLEX2 (Dolomanov <i>et al.</i>,  2009)
;
_computing_publication_material
;
OLEX2 (Dolomanov <i>et al.</i>,  2009) and publCIF (Westrip,
2010)
;
_computing_structure_refinement
;
SHELXL2014 (Sheldrick, 2015) and <i>olex2.refine</i> (Bourhis <i>et
al.</i>,  2015)
;
_computing_structure_solution
;
SHELXS97 (Sheldrick, 2008)
;
_diffrn_ambient_temperature 120.15
_diffrn_detector_area_resol_mean 102.4
_diffrn_measured_fraction_theta_full 0.9962
_diffrn_measured_fraction_theta_max 0.9936
_diffrn_measurement_device_type 'Bruker D8 Venture CMOS'
_diffrn_measurement_method '\f and \w scans'
_diffrn_radiation_monochromator 'HELIOS MX'
_diffrn_radiation_source 'microfocus Cu'
_diffrn_radiation_type 'Cu K\a'
_diffrn_radiation_wavelength 1.54178
_diffrn_reflns_av_R_equivalents 0.0431
_diffrn_reflns_limit_h_max 5
_diffrn_reflns_limit_h_min -5
_diffrn_reflns_limit_k_max 14
_diffrn_reflns_limit_k_min -14
_diffrn_reflns_limit_l_max 16
_diffrn_reflns_limit_l_min -12
_diffrn_reflns_number 7481
_diffrn_reflns_theta_full 68.0000
_diffrn_reflns_theta_max 72.16
_diffrn_reflns_theta_min 5.05
_diffrn_standards_number 0
_exptl_absorpt_coefficient_mu 7.590
_exptl_absorpt_correction_T_max 0.7536
_exptl_absorpt_correction_T_min 0.4252
_exptl_absorpt_correction_type multi-scan
_exptl_absorpt_process_details
;
(SADABS; Bruker, 2014)
;
_exptl_crystal_colour colourless
_exptl_crystal_density_diffrn 1.6618
_exptl_crystal_description plate
_exptl_crystal_F_000 363.7579
_exptl_crystal_size_max 0.4
_exptl_crystal_size_mid 0.2
_exptl_crystal_size_min 0.1
_refine_diff_density_max 0.3293
_refine_diff_density_min -0.3473
_refine_ls_goodness_of_fit_ref 1.0469
_refine_ls_hydrogen_treatment mixed
_refine_ls_matrix_type full
_refine_ls_number_constraints 7
_refine_ls_number_parameters 99
_refine_ls_number_reflns 1402
_refine_ls_number_restraints 2
_refine_ls_restrained_S_all 1.0461
_refine_ls_R_factor_all 0.0364
_refine_ls_R_factor_gt 0.0329
_refine_ls_shift/su_max 0.0000
_refine_ls_shift/su_mean 0.0000
_refine_ls_structure_factor_coef Fsqd
_refine_ls_weighting_details 'w=1/[\s^2^(Fo^2^)+(0.0618P)^2^+0.1912P] where P=(Fo^2^+2Fc^2^)/3'
_refine_ls_weighting_scheme calc
_refine_ls_wR_factor_gt 0.0876
_refine_ls_wR_factor_ref 0.0906
_reflns_number_gt 1273
_reflns_number_total 1402
_reflns_threshold_expression I>=2\s(I)
_cod_data_source_file ff2137sup1.cif
_cod_data_source_block I
_cod_database_code 2240752

loop_
_space_group_symop_id
_space_group_symop_operation_xyz
1 x,y,z
2 -x+1/2,y+1/2,-z+1/2
3 -x,-y,-z
4 x-1/2,-y-1/2,z-1/2

loop_
_atom_site_type_symbol
_atom_site_label
_atom_site_fract_x
_atom_site_fract_y
_atom_site_fract_z
_atom_site_U_iso_or_equiv
_atom_site_adp_type
_atom_site_occupancy
Cl Cl1 0.10618(10) 0.09750(4) 0.70434(3) 0.02213(17) Uani 1.000000
Cl Cl2 0.79187(11) 0.44532(4) 0.61176(4) 0.02666(18) Uani 1.000000
O O1 0.4519(3) 0.30303(12) 0.74687(10) 0.0214(3) Uani 1.000000
N N1 0.4522(4) 0.13356(14) 0.35171(12) 0.0199(4) Uani 1.000000
C C1 0.4563(4) 0.26523(16) 0.65055(14) 0.0176(4) Uani 1.000000
C C4 0.4607(4) 0.17796(16) 0.45234(13) 0.0176(4) Uani 1.000000
C C5 0.6112(4) 0.27756(16) 0.48060(14) 0.0196(4) Uani 1.000000
H H5 0.7170(4) 0.31620(16) 0.43359(14) 0.0235(5) Uiso 1.000000
C C2 0.3011(4) 0.16753(16) 0.61822(14) 0.0171(4) Uani 1.000000
C C3 0.3014(4) 0.12337(16) 0.52110(14) 0.0182(4) Uani 1.000000
H H3 0.1938(4) 0.05638(16) 0.50165(14) 0.0219(5) Uiso 1.000000
C C6 0.6052(4) 0.31990(16) 0.57788(14) 0.0179(4) Uani 1.000000
H H1 0.615(5) 0.329(2) 0.7732(18) 0.0215(5) Uiso 1.000000
H H1a 0.601(3) 0.1551(19) 0.3217(15) 0.0215(5) Uiso 1.000000
H H1b 0.451(5) 0.0598(4) 0.3523(17) 0.0215(5) Uiso 1.000000

loop_
_atom_site_aniso_label
_atom_site_aniso_U_11
_atom_site_aniso_U_22
_atom_site_aniso_U_33
_atom_site_aniso_U_12
_atom_site_aniso_U_13
_atom_site_aniso_U_23
Cl1 0.0232(3) 0.0246(3) 0.0204(3) -0.00409(16) 0.00988(19) 0.00083(17)
Cl2 0.0334(3) 0.0245(3) 0.0225(3) -0.01014(19) 0.0052(2) -0.00026(18)
O1 0.0193(6) 0.0298(7) 0.0156(7) -0.0039(6) 0.0046(5) -0.0042(6)
N1 0.0206(8) 0.0247(9) 0.0151(8) 0.0013(6) 0.0057(6) -0.0009(6)
C1 0.0146(8) 0.0225(9) 0.0159(9) 0.0027(7) 0.0023(7) 0.0008(7)
C4 0.0138(8) 0.0248(9) 0.0142(9) 0.0050(7) 0.0009(7) 0.0005(7)
C5 0.0177(9) 0.0244(10) 0.0173(9) 0.0005(7) 0.0048(7) 0.0054(7)
C2 0.0144(8) 0.0215(9) 0.0163(9) 0.0011(7) 0.0051(7) 0.0035(7)
C3 0.0148(8) 0.0217(9) 0.0185(10) 0.0005(7) 0.0029(7) -0.0007(7)
C6 0.0158(8) 0.0188(9) 0.0194(9) -0.0007(7) 0.0026(7) 0.0016(7)

loop_
_atom_type_symbol
_atom_type_scat_Cromer_Mann_a1
_atom_type_scat_Cromer_Mann_a2
_atom_type_scat_Cromer_Mann_a3
_atom_type_scat_Cromer_Mann_a4
_atom_type_scat_Cromer_Mann_b1
_atom_type_scat_Cromer_Mann_b2
_atom_type_scat_Cromer_Mann_b3
_atom_type_scat_Cromer_Mann_b4
_atom_type_scat_Cromer_Mann_c
_atom_type_scat_dispersion_source
_atom_type_scat_dispersion_real
_atom_type_scat_dispersion_imag
_atom_type_scat_source
H 0.49300 0.32291 0.14019 0.04081 10.51090 26.12570 3.14236 57.79970 0.0030380000826 'Henke, Gullikson and Davis, At. Data and Nucl. Data Tables, 1993, 54, 2' 0.00000 0.00000 'International Tables'
C 2.31000 1.02000 1.58860 0.86500 20.84390 10.20750 0.56870 51.65120 0.215599998832 'Henke, Gullikson and Davis, At. Data and Nucl. Data Tables, 1993, 54, 2' 0.01920 0.00962 'nternational Tables '
Cl 11.46040 7.19640 6.25560 1.64550 0.01040 1.16620 18.51940 47.77840 -9.55739974976 'Henke, Gullikson and Davis, At. Data and Nucl. Data Tables, 1993, 54, 2' 0.36842 0.69938 'International Tables'
O 3.04850 2.28680 1.54630 0.86700 13.27710 5.70110 0.32390 32.90890 0.250800013542 'Henke, Gullikson and Davis, At. Data and Nucl. Data Tables, 1993, 54, 2' 0.05239 0.03376 'International Tables V'
N 12.21260 3.13220 2.01250 1.16630 0.00570 9.89330 28.99750 0.58260 -11.5290002823 'Henke, Gullikson and Davis, At. Data and Nucl. Data Tables, 1993, 54, 2' 0.03256 0.01839 'International Tables V'

loop_
_geom_angle_atom_site_label_1
_geom_angle_atom_site_label_2
_geom_angle_atom_site_label_3
_geom_angle
H1 O1 C1 113.3(16)
H1a N1 C4 112.6(15)
H1b N1 C4 110.9(15)
H1b N1 H1a 108(2)
C2 C1 O1 119.75(16)
C6 C1 O1 123.97(17)
C6 C1 C2 116.26(17)
C5 C4 N1 121.18(17)
C3 C4 N1 118.87(18)
C3 C4 C5 119.85(17)
H5 C5 C4 120.34(10)
C6 C5 C4 119.33(17)
C6 C5 H5 120.34(11)
C1 C2 Cl1 118.37(14)
C3 C2 Cl1 119.15(14)
C3 C2 C1 122.47(16)
C2 C3 C4 119.44(18)
H3 C3 C4 120.28(11)
H3 C3 C2 120.28(11)
C1 C6 Cl2 118.64(14)
C5 C6 Cl2 118.79(14)
C5 C6 C1 122.57(17)

loop_
_geom_bond_atom_site_label_1
_geom_bond_atom_site_label_2
_geom_bond_distance
Cl1 C2 1.7387(18)
Cl2 C6 1.7389(19)
O1 C1 1.352(2)
O1 H1 0.85(2)
N1 C4 1.426(2)
N1 H1a 0.870(5)
N1 H1b 0.867(5)
C1 C2 1.393(3)
C1 C6 1.401(3)
C4 C5 1.389(3)
C4 C3 1.391(3)
C5 H5 0.9500
C5 C6 1.383(3)
C2 C3 1.386(3)
C3 H3 0.9500

loop_
_geom_hbond_atom_site_label_D
_geom_hbond_atom_site_label_H
_geom_hbond_atom_site_label_A
_geom_hbond_site_symmetry_A
_geom_hbond_distance_DH
_geom_hbond_distance_HA
_geom_hbond_distance_DA
_geom_hbond_angle_DHA
O1 H1 N1 4_666 0.85(2) 1.82(2) 2.653(2) 168(2)
N1 H1a O1 4_665 0.870(5) 2.052(6) 2.921(2) 177(2)

loop_
_geom_torsion_atom_site_label_1
_geom_torsion_atom_site_label_2
_geom_torsion_atom_site_label_3
_geom_torsion_atom_site_label_4
_geom_torsion
Cl1 C2 C3 C4 -178.98(14)
O1 C1 C2 Cl1 -0.1(2)
O1 C1 C2 C3 -178.74(17)
O1 C1 C6 Cl2 -1.1(3)
O1 C1 C6 C5 178.43(17)
N1 C4 C5 C6 177.70(17)
N1 C4 C3 C2 -178.14(17)
C1 C2 C3 C4 -0.3(3)
C4 C5 C6 Cl2 -179.43(14)
C4 C5 C6 C1 1.0(3)
C5 C4 C3 C2 -1.7(3)
C2 C1 C6 Cl2 177.57(13)
C2 C1 C6 C5 -2.9(3)
C3 C4 C5 C6 1.3(3)
C6 C1 C2 Cl1 -178.80(13)
C6 C1 C2 C3 2.5(3)

_cod_database_fobs_code 2240752
